data_7062720
loop_
_publ_author_name
'Bai, Yu-Jun'
'Wang, Xue-Ying'
'Zhu, Si-Kai'
'Zheng, Xiao-Hui'
'Zhang, Sheng-Yong'
'Wang, Ping-An'

_publ_section_title
;
 Chiral cyclopropenimine-catalyzed enantioselective Michael additions
 between benzophenone-imine of glycine esters and \a,\b-unsaturated
 pyrazolamides
;
_journal_issue 40
_journal_name_full 'New Journal of Chemistry'
_journal_page_first 18811
_journal_page_last 18817
_journal_paper_doi 10.1039/D3NJ02537C
_journal_volume 47
_journal_year 2023
_chemical_absolute_configuration unk
_chemical_formula_moiety 'C12 H12 Cl N O3'
_chemical_formula_sum 'C12 H12 Cl N O3'
_chemical_formula_weight 253.68
_space_group_crystal_system orthorhombic
_space_group_IT_number 19
_space_group_name_Hall 'P 2ac 2ab'
_space_group_name_H-M_alt 'P 21 21 21'
_atom_sites_solution_hydrogens geom
_atom_sites_solution_primary dual
_audit_creation_date 2021-12-09
_audit_creation_method
;
Olex2 1.2
(compiled 2018.05.29 svn.r3508 for OlexSys, GUI svn.r5506)
;
_audit_update_record
;
2022-11-25 deposited with the CCDC.	2023-09-18 downloaded from the CCDC.
;
_cell_angle_alpha 90
_cell_angle_beta 90
_cell_angle_gamma 90
_cell_formula_units_Z 4
_cell_length_a 5.7785(3)
_cell_length_b 7.4826(3)
_cell_length_c 27.8645(11)
_cell_measurement_reflns_used 1587
_cell_measurement_temperature 240.00(10)
_cell_measurement_theta_max 71.5080
_cell_measurement_theta_min 6.1270
_cell_volume 1204.81(9)
_computing_cell_refinement 'CrysAlisPro 1.171.40.61a (Rigaku OD, 2019)'
_computing_data_collection 'CrysAlisPro 1.171.40.61a (Rigaku OD, 2019)'
_computing_data_reduction 'CrysAlisPro 1.171.40.61a (Rigaku OD, 2019)'
_computing_molecular_graphics 'Olex2 (Dolomanov et al., 2009)'
_computing_publication_material 'Olex2 (Dolomanov et al., 2009)'
_computing_structure_refinement 'ShelXL (Sheldrick, 2015)'
_computing_structure_solution 'ShelXT (Sheldrick, 2015)'
_diffrn_ambient_environment N~2~
_diffrn_ambient_temperature 240.00(10)
_diffrn_detector 'CCD plate'
_diffrn_detector_area_resol_mean 10.6525
_diffrn_detector_type Atlas
_diffrn_measured_fraction_theta_full 0.993
_diffrn_measured_fraction_theta_max 0.993
_diffrn_measurement_details
;
List of Runs (angles in degrees, time in seconds):

  # Type    Start    End  Width  t~exp~   \w     \q     \k     \f   Frames
#--------------------------------------------------------------------------
  1  \w   -109.00 -60.00   1.00    1.50    --  -40.70 -57.00 -90.00   49
  2  \w    -66.00 -22.00   1.00    1.50    --  -40.70 125.00-150.00   44
  3  \w    -53.00  18.00   1.00    1.50    --  -40.70  38.00-150.00   71
  4  \w     78.00 176.00   1.00    1.50    --  104.23  30.00   0.00   98
  5  \w     58.00 112.00   1.00    1.50    --  104.23-125.00 -90.00   54
  6  \w     31.00  97.00   1.00    1.50    --  104.23 -30.00-180.00   66
  7  \w     35.00 128.00   1.00    1.50    --  104.23 -61.00  90.00   93
;
_diffrn_measurement_device 'four-circle diffractometer'
_diffrn_measurement_device_type 'SuperNova, Dual, Cu at home/near, Atlas'
_diffrn_measurement_method '\w scans'
_diffrn_orient_matrix_type 'CrysAlisPro convention (1999,Acta A55,543-557)'
_diffrn_orient_matrix_UB_11 0.0098393000
_diffrn_orient_matrix_UB_12 -0.0944341000
_diffrn_orient_matrix_UB_13 -0.0490722000
_diffrn_orient_matrix_UB_21 -0.0124733000
_diffrn_orient_matrix_UB_22 -0.1829033000
_diffrn_orient_matrix_UB_23 0.0252868000
_diffrn_orient_matrix_UB_31 -0.2660993000
_diffrn_orient_matrix_UB_32 0.0050531000
_diffrn_orient_matrix_UB_33 -0.0030385000
_diffrn_radiation_monochromator mirror
_diffrn_radiation_probe x-ray
_diffrn_radiation_type CuK\a
_diffrn_radiation_wavelength 1.54184
_diffrn_reflns_av_R_equivalents 0.0225
_diffrn_reflns_av_unetI/netI 0.0339
_diffrn_reflns_Laue_measured_fraction_full 0.993
_diffrn_reflns_Laue_measured_fraction_max 0.993
_diffrn_reflns_limit_h_max 4
_diffrn_reflns_limit_h_min -6
_diffrn_reflns_limit_k_max 8
_diffrn_reflns_limit_k_min -6
_diffrn_reflns_limit_l_max 33
_diffrn_reflns_limit_l_min -22
_diffrn_reflns_number 3366
_diffrn_reflns_point_group_measured_fraction_full 0.988
_diffrn_reflns_point_group_measured_fraction_max 0.988
_diffrn_reflns_theta_full 66.514
_diffrn_reflns_theta_max 66.514
_diffrn_reflns_theta_min 6.124
_diffrn_source 'micro-focus sealed X-ray tube'
_diffrn_source_type 'SuperNova (Cu) X-ray Source'
_exptl_absorpt_coefficient_mu 2.793
_exptl_absorpt_correction_T_max 1.00000
_exptl_absorpt_correction_T_min 0.73082
_exptl_absorpt_correction_type multi-scan
_exptl_absorpt_process_details
;
CrysAlisPro 1.171.40.61a (Rigaku Oxford Diffraction, 2019)
Empirical absorption correction using spherical harmonics,
 implemented in SCALE3 ABSPACK scaling algorithm.
;
_exptl_crystal_density_diffrn 1.399
_exptl_crystal_description block
_exptl_crystal_F_000 528
_exptl_crystal_recrystallization_method 'Re-crystallisation from solvent'
_exptl_crystal_size_max 0.13
_exptl_crystal_size_mid 0.12
_exptl_crystal_size_min 0.11
_refine_diff_density_max 0.129
_refine_diff_density_min -0.173
_refine_diff_density_rms 0.037
_refine_ls_abs_structure_details
;
 Flack x determined using 674 quotients [(I+)-(I-)]/[(I+)+(I-)]
 (Parsons, Flack and Wagner, Acta Cryst. B69 (2013) 249-259).
;
_refine_ls_abs_structure_Flack 0.029(13)
_refine_ls_extinction_method none
_refine_ls_goodness_of_fit_ref 1.045
_refine_ls_hydrogen_treatment constr
_refine_ls_matrix_type full
_refine_ls_number_parameters 155
_refine_ls_number_reflns 2090
_refine_ls_number_restraints 0
_refine_ls_restrained_S_all 1.045
_refine_ls_R_factor_all 0.0405
_refine_ls_R_factor_gt 0.0348
_refine_ls_shift/su_max 0.001
_refine_ls_shift/su_mean 0.000
_refine_ls_structure_factor_coef Fsqd
_refine_ls_weighting_details 'w=1/[\s^2^(Fo^2^)+(0.0377P)^2^+0.1066P] where P=(Fo^2^+2Fc^2^)/3'
_refine_ls_weighting_scheme calc
_refine_ls_wR_factor_gt 0.0792
_refine_ls_wR_factor_ref 0.0840
_reflns_Friedel_coverage 0.655
_reflns_Friedel_fraction_full 0.981
_reflns_Friedel_fraction_max 0.981
_reflns_number_gt 1884
_reflns_number_total 2090
_reflns_threshold_expression 'I > 2\s(I)'
_cod_data_source_file d3nj02537c2.cif
_cod_data_source_block 1_CCDC1
_cod_depositor_comments 'Adding full bibliography for 7062719--7062720.cif.'
_cod_database_code 7062720
_shelx_shelxl_version_number 2014/7
_chemical_oxdiff_formula 'C11 H10 N O'
_shelx_space_group_comment
;
The symmetry employed for this shelxl refinement is uniquely defined
by the following loop, which should always be used as a source of
symmetry information in preference to the above space-group names.
They are only intended as comments.
;
_shelx_estimated_absorpt_t_max 0.749
_shelx_estimated_absorpt_t_min 0.713
_diffrn_oxdiff_digest_frames
;
01355152ea0cfbc9216873b40b940162a7004979b94
;
_reflns_odcompleteness_completeness 99.15
_reflns_odcompleteness_iscentric 1
_reflns_odcompleteness_theta 66.49
_olex2_refinement_description
;
1. Fixed Uiso
 At 1.2 times of:
  All C(H) groups, All C(H,H) groups, All N(H) groups
 At 1.5 times of:
  All C(H,H,H) groups
2.a Ternary CH refined with riding coordinates:
 C7(H7), C10(H10)
2.b Secondary CH2 refined with riding coordinates:
 C8(H8A,H8B)
2.c Aromatic/amide H refined with riding coordinates:
 N1(H1), C2(H2), C3(H3), C5(H5), C6(H6)
2.d Idealised Me refined as rotating group:
 C12(H12A,H12B,H12C)
;
_olex2_submission_special_instructions 'No special instructions were received'
_oxdiff_exptl_absorpt_empirical_details
;
Empirical correction (ABSPACK) includes:
- Absorption correction using spherical harmonics
- Frame scaling
;
_oxdiff_exptl_absorpt_empirical_full_max 1.710
_oxdiff_exptl_absorpt_empirical_full_min 0.626

loop_
_space_group_symop_operation_xyz
'x, y, z'
'-x+1/2, -y, z+1/2'
'-x, y+1/2, -z+1/2'
'x+1/2, -y+1/2, -z'

loop_
_atom_site_label
_atom_site_type_symbol
_atom_site_fract_x
_atom_site_fract_y
_atom_site_fract_z
_atom_site_U_iso_or_equiv
_atom_site_adp_type
_atom_site_occupancy
_atom_site_site_symmetry_order
_atom_site_calc_flag
_atom_site_refinement_flags_posn
_atom_site_refinement_flags_adp
_atom_site_refinement_flags_occupancy
_atom_site_disorder_assembly
_atom_site_disorder_group
Cl1 Cl 0.33476(18) 0.37627(12) 0.57085(3) 0.0618(3) Uani 1 1 d . . . . .
O1 O 0.3528(4) 0.9687(3) 0.28158(8) 0.0507(6) Uani 1 1 d . . . . .
O2 O 0.9625(4) 0.5383(4) 0.32458(10) 0.0591(7) Uani 1 1 d . . . . .
O3 O 0.7407(4) 0.2938(3) 0.31883(8) 0.0470(6) Uani 1 1 d . . . . .
N1 N 0.5097(5) 0.6926(4) 0.29397(9) 0.0392(6) Uani 1 1 d . . . . .
H1 H 0.5454 0.6704 0.2646 0.047 Uiso 1 1 calc R . . . .
C1 C 0.4033(6) 0.4601(4) 0.51414(11) 0.0402(7) Uani 1 1 d . . . . .
C2 C 0.6120(6) 0.5425(4) 0.50674(11) 0.0422(7) Uani 1 1 d . . . . .
H2 H 0.7198 0.5505 0.5314 0.051 Uiso 1 1 calc R . . . .
C3 C 0.6602(5) 0.6139(4) 0.46178(10) 0.0357(7) Uani 1 1 d . . . . .
H3 H 0.8016 0.6700 0.4566 0.043 Uiso 1 1 calc R . . . .
C4 C 0.5024(5) 0.6033(4) 0.42444(10) 0.0312(6) Uani 1 1 d . . . . .
C5 C 0.2942(5) 0.5150(4) 0.43325(11) 0.0396(7) Uani 1 1 d . . . . .
H5 H 0.1868 0.5037 0.4086 0.048 Uiso 1 1 calc R . . . .
C6 C 0.2444(6) 0.4441(4) 0.47761(11) 0.0432(8) Uani 1 1 d . . . . .
H6 H 0.1045 0.3858 0.4829 0.052 Uiso 1 1 calc R . . . .
C7 C 0.5540(5) 0.6907(4) 0.37701(10) 0.0323(6) Uani 1 1 d . . . . .
H7 H 0.7100 0.7416 0.3791 0.039 Uiso 1 1 calc R . . . .
C8 C 0.3904(5) 0.8408(4) 0.36187(10) 0.0361(7) Uani 1 1 d . . . . .
H8A H 0.2324 0.8143 0.3712 0.043 Uiso 1 1 calc R . . . .
H8B H 0.4363 0.9536 0.3761 0.043 Uiso 1 1 calc R . . . .
C9 C 0.4138(5) 0.8466(4) 0.30793(10) 0.0375(7) Uani 1 1 d . . . . .
C10 C 0.5485(5) 0.5660(4) 0.33263(10) 0.0320(6) Uani 1 1 d . . . . .
H10 H 0.4197 0.4813 0.3349 0.038 Uiso 1 1 calc R . . . .
C11 C 0.7756(5) 0.4679(4) 0.32514(11) 0.0365(7) Uani 1 1 d . . . . .
C12 C 0.9433(7) 0.1896(5) 0.30572(15) 0.0630(11) Uani 1 1 d . . . . .
H12A H 1.0046 0.2331 0.2759 0.095 Uiso 1 1 calc GR . . . .
H12B H 0.9005 0.0663 0.3022 0.095 Uiso 1 1 calc GR . . . .
H12C H 1.0586 0.2006 0.3303 0.095 Uiso 1 1 calc GR . . . .

loop_
_atom_site_aniso_label
_atom_site_aniso_U_11
_atom_site_aniso_U_22
_atom_site_aniso_U_33
_atom_site_aniso_U_23
_atom_site_aniso_U_13
_atom_site_aniso_U_12
Cl1 0.0877(7) 0.0606(5) 0.0372(4) 0.0088(4) 0.0170(5) 0.0128(5)
O1 0.0593(15) 0.0511(13) 0.0417(12) 0.0155(11) 0.0081(13) 0.0142(13)
O2 0.0308(12) 0.0666(16) 0.0801(19) -0.0145(14) -0.0013(13) 0.0037(12)
O3 0.0470(13) 0.0400(12) 0.0542(14) -0.0033(10) 0.0051(12) 0.0135(10)
N1 0.0438(14) 0.0482(14) 0.0257(13) -0.0044(11) 0.0019(11) 0.0106(13)
C1 0.052(2) 0.0362(15) 0.0321(16) 0.0030(13) 0.0048(15) 0.0085(15)
C2 0.0475(19) 0.0478(17) 0.0313(16) -0.0056(14) -0.0066(15) 0.0047(16)
C3 0.0362(15) 0.0374(15) 0.0335(15) -0.0020(12) -0.0013(13) 0.0007(14)
C4 0.0328(14) 0.0299(13) 0.0308(15) -0.0015(12) -0.0010(13) 0.0037(12)
C5 0.0378(18) 0.0454(17) 0.0357(16) -0.0005(14) -0.0054(15) -0.0031(14)
C6 0.0444(18) 0.0412(17) 0.0442(18) 0.0040(14) 0.0049(16) -0.0027(15)
C7 0.0314(14) 0.0352(14) 0.0302(15) -0.0035(12) 0.0004(13) 0.0003(13)
C8 0.0410(17) 0.0367(16) 0.0306(15) -0.0019(12) 0.0044(14) 0.0047(13)
C9 0.0356(15) 0.0439(17) 0.0328(16) 0.0016(13) 0.0040(13) 0.0032(14)
C10 0.0288(14) 0.0349(15) 0.0324(15) -0.0032(12) -0.0006(13) 0.0045(12)
C11 0.0360(16) 0.0428(17) 0.0307(16) -0.0034(13) 0.0011(14) 0.0077(14)
C12 0.062(2) 0.058(2) 0.070(3) -0.0037(19) 0.009(2) 0.029(2)

loop_
_atom_type_symbol
_atom_type_description
_atom_type_scat_dispersion_real
_atom_type_scat_dispersion_imag
_atom_type_scat_source
C C 0.0181 0.0091 'International Tables Vol C Tables 4.2.6.8 and 6.1.1.4'
H H 0.0000 0.0000 'International Tables Vol C Tables 4.2.6.8 and 6.1.1.4'
N N 0.0311 0.0180 'International Tables Vol C Tables 4.2.6.8 and 6.1.1.4'
O O 0.0492 0.0322 'International Tables Vol C Tables 4.2.6.8 and 6.1.1.4'
Cl Cl 0.3639 0.7018 'International Tables Vol C Tables 4.2.6.8 and 6.1.1.4'

loop_
_geom_angle_atom_site_label_1
_geom_angle_atom_site_label_2
_geom_angle_atom_site_label_3
_geom_angle
_geom_angle_site_symmetry_1
_geom_angle_site_symmetry_3
_geom_angle_publ_flag
C11 O3 C12 115.9(3) . . ?
C9 N1 H1 122.9 . . ?
C9 N1 C10 114.3(2) . . ?
C10 N1 H1 122.9 . . ?
C2 C1 Cl1 119.9(3) . . ?
C2 C1 C6 121.0(3) . . ?
C6 C1 Cl1 119.1(3) . . ?
C1 C2 H2 120.5 . . ?
C1 C2 C3 119.0(3) . . ?
C3 C2 H2 120.5 . . ?
C2 C3 H3 119.2 . . ?
C4 C3 C2 121.5(3) . . ?
C4 C3 H3 119.2 . . ?
C3 C4 C5 117.5(3) . . ?
C3 C4 C7 120.3(3) . . ?
C5 C4 C7 122.1(3) . . ?
C4 C5 H5 119.3 . . ?
C6 C5 C4 121.4(3) . . ?
C6 C5 H5 119.3 . . ?
C1 C6 H6 120.3 . . ?
C5 C6 C1 119.4(3) . . ?
C5 C6 H6 120.3 . . ?
C4 C7 H7 107.4 . . ?
C4 C7 C8 116.1(2) . . ?
C4 C7 C10 115.8(2) . . ?
C8 C7 H7 107.4 . . ?
C8 C7 C10 102.1(2) . . ?
C10 C7 H7 107.4 . . ?
C7 C8 H8A 111.0 . . ?
C7 C8 H8B 111.0 . . ?
H8A C8 H8B 109.0 . . ?
C9 C8 C7 103.9(2) . . ?
C9 C8 H8A 111.0 . . ?
C9 C8 H8B 111.0 . . ?
O1 C9 N1 126.0(3) . . ?
O1 C9 C8 126.4(3) . . ?
N1 C9 C8 107.6(2) . . ?
N1 C10 C7 101.7(2) . . ?
N1 C10 H10 110.7 . . ?
N1 C10 C11 110.3(2) . . ?
C7 C10 H10 110.7 . . ?
C11 C10 C7 112.5(2) . . ?
C11 C10 H10 110.7 . . ?
O2 C11 O3 124.4(3) . . ?
O2 C11 C10 124.5(3) . . ?
O3 C11 C10 111.1(3) . . ?
O3 C12 H12A 109.5 . . ?
O3 C12 H12B 109.5 . . ?
O3 C12 H12C 109.5 . . ?
H12A C12 H12B 109.5 . . ?
H12A C12 H12C 109.5 . . ?
H12B C12 H12C 109.5 . . ?

loop_
_geom_bond_atom_site_label_1
_geom_bond_atom_site_label_2
_geom_bond_distance
_geom_bond_site_symmetry_2
_geom_bond_publ_flag
Cl1 C1 1.746(3) . ?
O1 C9 1.224(4) . ?
O2 C11 1.202(4) . ?
O3 C11 1.330(4) . ?
O3 C12 1.453(4) . ?
N1 H1 0.8600 . ?
N1 C9 1.337(4) . ?
N1 C10 1.452(4) . ?
C1 C2 1.370(4) . ?
C1 C6 1.376(4) . ?
C2 H2 0.9300 . ?
C2 C3 1.390(4) . ?
C3 H3 0.9300 . ?
C3 C4 1.385(4) . ?
C4 C5 1.395(4) . ?
C4 C7 1.504(4) . ?
C5 H5 0.9300 . ?
C5 C6 1.375(4) . ?
C6 H6 0.9300 . ?
C7 H7 0.9800 . ?
C7 C8 1.527(4) . ?
C7 C10 1.550(4) . ?
C8 H8A 0.9700 . ?
C8 H8B 0.9700 . ?
C8 C9 1.510(4) . ?
C10 H10 0.9800 . ?
C10 C11 1.518(4) . ?
C12 H12A 0.9600 . ?
C12 H12B 0.9600 . ?
C12 H12C 0.9600 . ?
